data_4031988
loop_
_publ_author_name
'Qin, Zifeng'
'Liu, Wei'
'Wang, Danyang'
'He, Zhengjie'

_publ_section_title
;
 Phosphine-Catalyzed (4 + 1) Annulation of o-Hydroxyphenyl and
 o-Aminophenyl Ketones with Allylic Carbonates: Syntheses and
 Transformations of 3-Hydroxy-2,3-Disubstituted Dihydrobenzofurans and
 Indolines.
;
_journal_issue 11
_journal_name_full 'The Journal of organic chemistry'
_journal_page_first 4690
_journal_page_last 4700
_journal_paper_doi 10.1021/acs.joc.6b00596
_journal_volume 81
_journal_year 2016
_chemical_formula_sum 'C21 H26 F N O6'
_chemical_formula_weight 407.43
_chemical_name_systematic
; 
 ? 
;
_space_group_IT_number 14
_symmetry_cell_setting monoclinic
_symmetry_space_group_name_Hall '-P 2ybc'
_symmetry_space_group_name_H-M 'P 1 21/c 1'
_atom_sites_solution_hydrogens geom
_atom_sites_solution_primary direct
_atom_sites_solution_secondary difmap
_audit_creation_method SHELXL-97
_cell_angle_alpha 90.00
_cell_angle_beta 118.23(2)
_cell_angle_gamma 90.00
_cell_formula_units_Z 4
_cell_length_a 10.881(2)
_cell_length_b 19.835(4)
_cell_length_c 11.526(5)
_cell_measurement_reflns_used 6024
_cell_measurement_temperature 113(2)
_cell_measurement_theta_max 27.9143
_cell_measurement_theta_min 2.0536
_cell_volume 2191.7(12)
_computing_cell_refinement crystalclear
_computing_data_collection crystalclear
_computing_data_reduction crystalclear
_computing_molecular_graphics 'Bruker SHELXTL'
_computing_publication_material 'Bruker SHELXTL'
_computing_structure_refinement 'SHELXL-97 (Sheldrick, 1997)'
_computing_structure_solution 'SHELXS-97 (Sheldrick, 1990)'
_diffrn_ambient_temperature 113(2)
_diffrn_measured_fraction_theta_full 0.988
_diffrn_measured_fraction_theta_max 0.988
_diffrn_measurement_device_type 'rigaku saturn'
_diffrn_measurement_method '\w scans'
_diffrn_radiation_monochromator confocal
_diffrn_radiation_source 'rotating anode'
_diffrn_radiation_type MoK\a
_diffrn_radiation_wavelength 0.71073
_diffrn_reflns_av_R_equivalents 0.0493
_diffrn_reflns_av_sigmaI/netI 0.0513
_diffrn_reflns_limit_h_max 14
_diffrn_reflns_limit_h_min -14
_diffrn_reflns_limit_k_max 26
_diffrn_reflns_limit_k_min -26
_diffrn_reflns_limit_l_max 11
_diffrn_reflns_limit_l_min -15
_diffrn_reflns_number 22211
_diffrn_reflns_theta_full 27.95
_diffrn_reflns_theta_max 27.95
_diffrn_reflns_theta_min 2.05
_diffrn_standards_decay_% 0
_diffrn_standards_interval_count 0
_diffrn_standards_interval_time 0
_diffrn_standards_number 0
_exptl_absorpt_coefficient_mu 0.096
_exptl_absorpt_correction_T_max 0.9886
_exptl_absorpt_correction_T_min 0.9811
_exptl_absorpt_correction_type multi-scan
_exptl_absorpt_process_details crystalclear
_exptl_crystal_colour Colorless
_exptl_crystal_density_diffrn 1.235
_exptl_crystal_density_method 'not measured'
_exptl_crystal_description Prism
_exptl_crystal_F_000 864
_exptl_crystal_size_max 0.20
_exptl_crystal_size_mid 0.18
_exptl_crystal_size_min 0.12
_refine_diff_density_max 0.262
_refine_diff_density_min -0.215
_refine_diff_density_rms 0.049
_refine_ls_extinction_coef 0.0229(13)
_refine_ls_extinction_expression Fc^*^=kFc[1+0.001xFc^2^\l^3^/sin(2\q)]^-1/4^
_refine_ls_extinction_method SHELXL
_refine_ls_goodness_of_fit_ref 1.079
_refine_ls_hydrogen_treatment constr
_refine_ls_matrix_type full
_refine_ls_number_parameters 270
_refine_ls_number_reflns 5219
_refine_ls_number_restraints 0
_refine_ls_restrained_S_all 1.079
_refine_ls_R_factor_all 0.0615
_refine_ls_R_factor_gt 0.0419
_refine_ls_shift/su_max 0.000
_refine_ls_shift/su_mean 0.000
_refine_ls_structure_factor_coef Fsqd
_refine_ls_weighting_details 'calc w=1/[\s^2^(Fo^2^)+(0.0409P)^2^+0.0000P] where P=(Fo^2^+2Fc^2^)/3'
_refine_ls_weighting_scheme calc
_refine_ls_wR_factor_gt 0.0840
_refine_ls_wR_factor_ref 0.0914
_reflns_number_gt 3755
_reflns_number_total 5219
_reflns_threshold_expression >2sigma(I)
_cod_data_source_file jo6b00596_si_003.cif
_cod_data_source_block shelxl
_cod_depositor_comments
;
The following automatic conversions were performed:

'_symmetry_cell_setting' value 'Monoclinic' changed to 'monoclinic'
according to
/usr/data/users/saulius/crontab/automatic-downloads/rss-feeds/ACS/lib/dictionaries/cif_core.dic
dictionary named 'cif_core.dic' version 2.4.2 from 2011-04-26.

'_exptl_absorpt_correction_type' value 'MULTI-SCAN' changed to
'multi-scan' according to
/usr/data/users/saulius/crontab/automatic-downloads/rss-feeds/ACS/lib/dictionaries/cif_core.dic
dictionary named 'cif_core.dic' version 2.4.2 from 2011-04-26.

'_refine_ls_hydrogen_treatment' value 'CONSTR' changed to 'constr'
according to
/usr/data/users/saulius/crontab/automatic-downloads/rss-feeds/ACS/lib/dictionaries/cif_core.dic
dictionary named 'cif_core.dic' version 2.4.2 from 2011-04-26.

Automatic conversion script
Id: cif_fix_values 4268 2015-11-12 08:31:59Z antanas 

 Adding full bibliography for 4031987--4031988.cif.
;
_cod_original_cell_volume 2191.7(11)
_cod_original_sg_symbol_H-M P21/c
_cod_database_code 4031988

loop_
_symmetry_equiv_pos_as_xyz
'x, y, z'
'-x, y+1/2, -z+1/2'
'-x, -y, -z'
'x, -y-1/2, z-1/2'

loop_
_atom_site_label
_atom_site_type_symbol
_atom_site_fract_x
_atom_site_fract_y
_atom_site_fract_z
_atom_site_U_iso_or_equiv
_atom_site_adp_type
_atom_site_occupancy
_atom_site_symmetry_multiplicity
_atom_site_calc_flag
_atom_site_refinement_flags
F1 F 0.29559(10) -0.06166(4) -0.00815(8) 0.0402(2) Uani 1 1 d .
O1 O 0.36808(8) 0.13026(4) 0.35229(8) 0.0169(2) Uani 1 1 d .
H1 H 0.3901 0.1561 0.4168 0.025 Uiso 1 1 calc R
O2 O 0.67278(8) 0.03183(4) 0.44079(8) 0.0198(2) Uani 1 1 d .
O3 O 0.57490(9) 0.06831(5) 0.56302(8) 0.0232(2) Uani 1 1 d .
O4 O 0.94151(8) 0.20303(5) 0.55393(8) 0.0202(2) Uani 1 1 d .
O5 O 0.75225(9) 0.23000(6) 0.57714(9) 0.0327(3) Uani 1 1 d .
O6 O 0.41225(9) 0.26138(5) 0.01471(8) 0.0235(2) Uani 1 1 d .
N1 N 0.49000(10) 0.19067(5) 0.18883(9) 0.0162(2) Uani 1 1 d .
C1 C 0.43343(12) 0.12948(6) 0.12060(12) 0.0172(3) Uani 1 1 d .
C2 C 0.38108(13) 0.11482(7) -0.01233(12) 0.0224(3) Uani 1 1 d .
H2 H 0.3770 0.1484 -0.0729 0.027 Uiso 1 1 calc R
C3 C 0.33492(14) 0.04964(7) -0.05392(13) 0.0276(3) Uani 1 1 d .
H3 H 0.2989 0.0379 -0.1441 0.033 Uiso 1 1 calc R
C4 C 0.34140(14) 0.00188(7) 0.03602(13) 0.0258(3) Uani 1 1 d .
C5 C 0.39299(13) 0.01543(7) 0.16862(12) 0.0209(3) Uani 1 1 d .
H5 H 0.3964 -0.0182 0.2287 0.025 Uiso 1 1 calc R
C6 C 0.43937(12) 0.08037(6) 0.20939(11) 0.0157(3) Uani 1 1 d .
C7 C 0.48932(12) 0.11217(6) 0.34346(11) 0.0144(3) Uani 1 1 d .
C8 C 0.56385(12) 0.17758(6) 0.33224(11) 0.0147(3) Uani 1 1 d .
H8 H 0.5435 0.2153 0.3782 0.018 Uiso 1 1 calc R
C9 C 0.72023(12) 0.17382(6) 0.38297(11) 0.0154(3) Uani 1 1 d .
C10 C 0.77869(13) 0.14926(7) 0.31370(12) 0.0223(3) Uani 1 1 d .
H10A H 0.8770 0.1512 0.3481 0.027 Uiso 1 1 calc R
H10B H 0.7222 0.1298 0.2297 0.027 Uiso 1 1 calc R
C11 C 0.80515(12) 0.20497(7) 0.51573(12) 0.0186(3) Uani 1 1 d .
C12 C 1.04284(12) 0.24220(7) 0.66994(12) 0.0208(3) Uani 1 1 d .
C13 C 1.18057(13) 0.22477(8) 0.67381(13) 0.0259(3) Uani 1 1 d .
H13A H 1.1975 0.1762 0.6881 0.039 Uiso 1 1 calc R
H13B H 1.2562 0.2495 0.7458 0.039 Uiso 1 1 calc R
H13C H 1.1769 0.2374 0.5900 0.039 Uiso 1 1 calc R
C14 C 1.04252(14) 0.21818(8) 0.79489(12) 0.0294(3) Uani 1 1 d .
H14A H 0.9551 0.2317 0.7932 0.044 Uiso 1 1 calc R
H14B H 1.1214 0.2384 0.8716 0.044 Uiso 1 1 calc R
H14C H 1.0509 0.1690 0.8005 0.044 Uiso 1 1 calc R
C15 C 1.01060(15) 0.31656(7) 0.64264(14) 0.0314(3) Uani 1 1 d .
H15A H 1.0061 0.3282 0.5581 0.047 Uiso 1 1 calc R
H15B H 1.0841 0.3431 0.7129 0.047 Uiso 1 1 calc R
H15C H 0.9208 0.3265 0.6393 0.047 Uiso 1 1 calc R
C16 C 0.58343(12) 0.06841(6) 0.46246(12) 0.0156(3) Uani 1 1 d .
C17 C 0.77065(13) -0.01058(7) 0.55085(13) 0.0226(3) Uani 1 1 d .
H17 H 0.7221 -0.0293 0.5988 0.027 Uiso 1 1 calc R
C18 C 0.80807(17) -0.06732(8) 0.48647(16) 0.0381(4) Uani 1 1 d .
H18A H 0.7232 -0.0916 0.4262 0.057 Uiso 1 1 calc R
H18B H 0.8723 -0.0983 0.5542 0.057 Uiso 1 1 calc R
H18C H 0.8530 -0.0489 0.4370 0.057 Uiso 1 1 calc R
C19 C 0.89239(15) 0.03195(8) 0.64371(16) 0.0414(4) Uani 1 1 d .
H19A H 0.9374 0.0521 0.5958 0.062 Uiso 1 1 calc R
H19B H 0.9597 0.0037 0.7153 0.062 Uiso 1 1 calc R
H19C H 0.8592 0.0678 0.6805 0.062 Uiso 1 1 calc R
C20 C 0.47798(12) 0.25298(7) 0.13516(12) 0.0181(3) Uani 1 1 d .
C21 C 0.54778(14) 0.30983(7) 0.22858(13) 0.0247(3) Uani 1 1 d .
H21A H 0.5299 0.3521 0.1792 0.037 Uiso 1 1 calc R
H21B H 0.6485 0.3016 0.2767 0.037 Uiso 1 1 calc R
H21C H 0.5107 0.3131 0.2911 0.037 Uiso 1 1 calc R

loop_
_atom_site_aniso_label
_atom_site_aniso_U_11
_atom_site_aniso_U_22
_atom_site_aniso_U_33
_atom_site_aniso_U_23
_atom_site_aniso_U_13
_atom_site_aniso_U_12
F1 0.0600(6) 0.0246(5) 0.0302(5) -0.0136(4) 0.0165(4) -0.0135(4)
O1 0.0146(4) 0.0184(5) 0.0182(5) -0.0023(4) 0.0083(4) -0.0006(3)
O2 0.0192(5) 0.0211(5) 0.0214(5) 0.0070(4) 0.0116(4) 0.0055(4)
O3 0.0336(6) 0.0211(5) 0.0165(5) 0.0021(4) 0.0131(4) 0.0051(4)
O4 0.0131(5) 0.0282(5) 0.0159(4) -0.0063(4) 0.0041(4) -0.0035(4)
O5 0.0193(5) 0.0562(7) 0.0234(5) -0.0141(5) 0.0107(4) -0.0036(5)
O6 0.0207(5) 0.0269(6) 0.0187(5) 0.0080(4) 0.0058(4) -0.0011(4)
N1 0.0161(5) 0.0172(6) 0.0125(5) 0.0012(4) 0.0046(4) -0.0023(4)
C1 0.0142(6) 0.0185(7) 0.0171(6) -0.0004(5) 0.0060(5) -0.0011(5)
C2 0.0226(7) 0.0280(8) 0.0149(7) 0.0015(5) 0.0073(5) -0.0011(6)
C3 0.0309(8) 0.0334(9) 0.0147(7) -0.0057(6) 0.0077(6) -0.0026(6)
C4 0.0291(8) 0.0204(8) 0.0249(7) -0.0089(6) 0.0104(6) -0.0064(6)
C5 0.0232(7) 0.0190(7) 0.0202(7) -0.0014(5) 0.0100(6) -0.0015(5)
C6 0.0126(6) 0.0192(7) 0.0140(6) -0.0007(5) 0.0053(5) -0.0002(5)
C7 0.0133(6) 0.0152(6) 0.0150(6) 0.0005(5) 0.0070(5) 0.0000(5)
C8 0.0158(6) 0.0150(6) 0.0121(6) 0.0017(5) 0.0055(5) -0.0003(5)
C9 0.0157(6) 0.0156(7) 0.0137(6) 0.0017(5) 0.0058(5) -0.0023(5)
C10 0.0167(7) 0.0274(8) 0.0194(7) -0.0047(6) 0.0056(5) -0.0046(5)
C11 0.0162(7) 0.0229(7) 0.0159(6) 0.0013(5) 0.0068(5) -0.0018(5)
C12 0.0149(6) 0.0282(8) 0.0146(7) -0.0070(5) 0.0031(5) -0.0048(5)
C13 0.0167(7) 0.0376(9) 0.0197(7) -0.0069(6) 0.0056(5) -0.0031(6)
C14 0.0229(7) 0.0439(10) 0.0183(7) -0.0036(6) 0.0073(6) -0.0022(6)
C15 0.0263(8) 0.0300(9) 0.0306(8) -0.0083(6) 0.0075(6) -0.0029(6)
C16 0.0159(6) 0.0121(6) 0.0176(6) -0.0009(5) 0.0071(5) -0.0033(5)
C17 0.0194(7) 0.0220(7) 0.0248(7) 0.0106(6) 0.0093(6) 0.0052(5)
C18 0.0373(9) 0.0356(9) 0.0460(10) 0.0102(8) 0.0235(8) 0.0177(7)
C19 0.0237(8) 0.0393(10) 0.0444(10) 0.0117(8) 0.0024(7) -0.0022(7)
C20 0.0142(6) 0.0211(7) 0.0196(7) 0.0043(5) 0.0083(5) -0.0007(5)
C21 0.0287(7) 0.0191(7) 0.0248(7) 0.0035(6) 0.0115(6) -0.0027(6)

loop_
_atom_type_symbol
_atom_type_description
_atom_type_scat_dispersion_real
_atom_type_scat_dispersion_imag
_atom_type_scat_source
C C 0.0033 0.0016 'International Tables Vol C Tables 4.2.6.8 and 6.1.1.4'
H H 0.0000 0.0000 'International Tables Vol C Tables 4.2.6.8 and 6.1.1.4'
N N 0.0061 0.0033 'International Tables Vol C Tables 4.2.6.8 and 6.1.1.4'
O O 0.0106 0.0060 'International Tables Vol C Tables 4.2.6.8 and 6.1.1.4'
F F 0.0171 0.0103 'International Tables Vol C Tables 4.2.6.8 and 6.1.1.4'

loop_
_geom_angle_atom_site_label_1
_geom_angle_atom_site_label_2
_geom_angle_atom_site_label_3
_geom_angle
C7 O1 H1 109.5
C16 O2 C17 116.43(9)
C11 O4 C12 121.17(9)
C20 N1 C1 127.02(11)
C20 N1 C8 123.51(10)
C1 N1 C8 109.45(10)
C2 C1 C6 121.10(12)
C2 C1 N1 129.36(11)
C6 C1 N1 109.52(10)
C3 C2 C1 117.93(12)
C3 C2 H2 121.0
C1 C2 H2 121.0
C4 C3 C2 119.87(12)
C4 C3 H3 120.1
C2 C3 H3 120.1
F1 C4 C3 118.31(12)
F1 C4 C5 118.59(12)
C3 C4 C5 123.10(13)
C6 C5 C4 116.69(12)
C6 C5 H5 121.7
C4 C5 H5 121.7
C5 C6 C1 121.31(11)
C5 C6 C7 129.29(11)
C1 C6 C7 109.18(11)
O1 C7 C6 106.40(9)
O1 C7 C16 109.24(9)
C6 C7 C16 116.28(10)
O1 C7 C8 109.40(10)
C6 C7 C8 102.17(9)
C16 C7 C8 112.92(9)
N1 C8 C9 110.90(9)
N1 C8 C7 102.05(9)
C9 C8 C7 117.21(10)
N1 C8 H8 108.8
C9 C8 H8 108.8
C7 C8 H8 108.8
C10 C9 C11 121.81(11)
C10 C9 C8 123.77(11)
C11 C9 C8 114.29(10)
C9 C10 H10A 120.0
C9 C10 H10B 120.0
H10A C10 H10B 120.0
O5 C11 O4 125.56(12)
O5 C11 C9 122.21(11)
O4 C11 C9 112.21(10)
O4 C12 C15 108.76(10)
O4 C12 C13 102.08(10)
C15 C12 C13 110.88(11)
O4 C12 C14 110.82(11)
C15 C12 C14 113.48(11)
C13 C12 C14 110.23(11)
C12 C13 H13A 109.5
C12 C13 H13B 109.5
H13A C13 H13B 109.5
C12 C13 H13C 109.5
H13A C13 H13C 109.5
H13B C13 H13C 109.5
C12 C14 H14A 109.5
C12 C14 H14B 109.5
H14A C14 H14B 109.5
C12 C14 H14C 109.5
H14A C14 H14C 109.5
H14B C14 H14C 109.5
C12 C15 H15A 109.5
C12 C15 H15B 109.5
H15A C15 H15B 109.5
C12 C15 H15C 109.5
H15A C15 H15C 109.5
H15B C15 H15C 109.5
O3 C16 O2 125.16(11)
O3 C16 C7 122.55(11)
O2 C16 C7 112.29(10)
O2 C17 C19 109.05(11)
O2 C17 C18 104.83(11)
C19 C17 C18 114.62(12)
O2 C17 H17 109.4
C19 C17 H17 109.4
C18 C17 H17 109.4
C17 C18 H18A 109.5
C17 C18 H18B 109.5
H18A C18 H18B 109.5
C17 C18 H18C 109.5
H18A C18 H18C 109.5
H18B C18 H18C 109.5
C17 C19 H19A 109.5
C17 C19 H19B 109.5
H19A C19 H19B 109.5
C17 C19 H19C 109.5
H19A C19 H19C 109.5
H19B C19 H19C 109.5
O6 C20 N1 120.89(12)
O6 C20 C21 122.30(12)
N1 C20 C21 116.81(11)
C20 C21 H21A 109.5
C20 C21 H21B 109.5
H21A C21 H21B 109.5
C20 C21 H21C 109.5
H21A C21 H21C 109.5
H21B C21 H21C 109.5

loop_
_geom_bond_atom_site_label_1
_geom_bond_atom_site_label_2
_geom_bond_distance
F1 C4 1.3623(15)
O1 C7 1.4164(13)
O1 H1 0.8400
O2 C16 1.3281(14)
O2 C17 1.4741(15)
O3 C16 1.2057(15)
O4 C11 1.3337(14)
O4 C12 1.4874(15)
O5 C11 1.2100(15)
O6 C20 1.2359(15)
N1 C20 1.3604(16)
N1 C1 1.4187(16)
N1 C8 1.4795(16)
C1 C2 1.3896(18)
C1 C6 1.3920(17)
C2 C3 1.3878(19)
C2 H2 0.9500
C3 C4 1.3812(19)
C3 H3 0.9500
C4 C5 1.3826(19)
C5 C6 1.3820(18)
C5 H5 0.9500
C6 C7 1.5122(17)
C7 C16 1.5345(17)
C7 C8 1.5674(16)
C8 C9 1.5171(17)
C8 H8 1.0000
C9 C10 1.3265(16)
C9 C11 1.4966(17)
C10 H10A 0.9500
C10 H10B 0.9500
C12 C15 1.5143(19)
C12 C13 1.5178(17)
C12 C14 1.5185(19)
C13 H13A 0.9800
C13 H13B 0.9800
C13 H13C 0.9800
C14 H14A 0.9800
C14 H14B 0.9800
C14 H14C 0.9800
C15 H15A 0.9800
C15 H15B 0.9800
C15 H15C 0.9800
C17 C19 1.507(2)
C17 C18 1.506(2)
C17 H17 1.0000
C18 H18A 0.9800
C18 H18B 0.9800
C18 H18C 0.9800
C19 H19A 0.9800
C19 H19B 0.9800
C19 H19C 0.9800
C20 C21 1.4946(18)
C21 H21A 0.9800
C21 H21B 0.9800
C21 H21C 0.9800

loop_
_geom_hbond_atom_site_label_D
_geom_hbond_atom_site_label_H
_geom_hbond_atom_site_label_A
_geom_hbond_distance_DH
_geom_hbond_distance_HA
_geom_hbond_distance_DA
_geom_hbond_angle_DHA
_geom_hbond_site_symmetry_A
O1 H1 O6 0.84 1.94 2.7393(13) 159.5 4_566

loop_
_geom_torsion_atom_site_label_1
_geom_torsion_atom_site_label_2
_geom_torsion_atom_site_label_3
_geom_torsion_atom_site_label_4
_geom_torsion
C20 N1 C1 C2 15.7(2)
C8 N1 C1 C2 -165.80(12)
C20 N1 C1 C6 -165.90(11)
C8 N1 C1 C6 12.62(13)
C6 C1 C2 C3 -0.05(18)
N1 C1 C2 C3 178.20(12)
C1 C2 C3 C4 0.30(19)
C2 C3 C4 F1 -179.81(12)
C2 C3 C4 C5 -0.3(2)
F1 C4 C5 C6 179.50(11)
C3 C4 C5 C6 -0.04(19)
C4 C5 C6 C1 0.30(18)
C4 C5 C6 C7 174.27(12)
C2 C1 C6 C5 -0.26(18)
N1 C1 C6 C5 -178.83(11)
C2 C1 C6 C7 -175.32(10)
N1 C1 C6 C7 6.11(13)
C5 C6 C7 O1 -80.62(15)
C1 C6 C7 O1 93.92(11)
C5 C6 C7 C16 41.27(17)
C1 C6 C7 C16 -144.19(10)
C5 C6 C7 C8 164.69(12)
C1 C6 C7 C8 -20.77(12)
C20 N1 C8 C9 -80.54(13)
C1 N1 C8 C9 100.87(11)
C20 N1 C8 C7 153.87(10)
C1 N1 C8 C7 -24.72(11)
O1 C7 C8 N1 -85.92(10)
C6 C7 C8 N1 26.55(11)
C16 C7 C8 N1 152.21(9)
O1 C7 C8 C9 152.76(10)
C6 C7 C8 C9 -94.78(11)
C16 C7 C8 C9 30.88(14)
N1 C8 C9 C10 -33.91(17)
C7 C8 C9 C10 82.67(15)
N1 C8 C9 C11 141.84(11)
C7 C8 C9 C11 -101.58(12)
C12 O4 C11 O5 -9.99(19)
C12 O4 C11 C9 168.35(10)
C10 C9 C11 O5 176.86(13)
C8 C9 C11 O5 1.02(17)
C10 C9 C11 O4 -1.54(17)
C8 C9 C11 O4 -177.38(10)
C11 O4 C12 C15 -62.39(14)
C11 O4 C12 C13 -179.63(11)
C11 O4 C12 C14 63.00(14)
C17 O2 C16 O3 -1.63(17)
C17 O2 C16 C7 178.34(10)
O1 C7 C16 O3 -20.87(16)
C6 C7 C16 O3 -141.26(12)
C8 C7 C16 O3 101.09(13)
O1 C7 C16 O2 159.15(9)
C6 C7 C16 O2 38.77(14)
C8 C7 C16 O2 -78.88(12)
C16 O2 C17 C19 -82.61(13)
C16 O2 C17 C18 154.21(11)
C1 N1 C20 O6 0.07(18)
C8 N1 C20 O6 -178.26(10)
C1 N1 C20 C21 -179.87(11)
C8 N1 C20 C21 1.80(16)
